data_7063401
loop_
_publ_author_name
'Martyanova, Elena G.'
'Martyanov, Timofey P.'
'Tomilin, Denis N.'
'Ushakov, Igor A.'
'Korchagin, Denis V.'
'Spirin, Maxim G.'
'Razumov, Vladimir F.'
'Sobenina, Lyubov N.'
'Trofimov, Boris A.'

_publ_section_title
;
 Pyridyl-BODIPY dyes: synthesis, optical properties and adsorption on CdSe
 quantum dots
;
_journal_issue 34
_journal_name_full 'New Journal of Chemistry'
_journal_page_first 15036
_journal_page_last 15044
_journal_paper_doi 10.1039/D4NJ02588A
_journal_volume 48
_journal_year 2024
_chemical_formula_sum 'C22 H14 B F5 N2'
_chemical_formula_weight 412.16
_chemical_properties_physical Photo-sensitive
_space_group_crystal_system monoclinic
_space_group_IT_number 14
_space_group_name_Hall '-P 2yn'
_space_group_name_H-M_alt 'P 1 21/n 1'
_atom_sites_solution_hydrogens geom
_atom_sites_solution_primary direct
_audit_creation_method SHELXL-2018/3
_audit_update_record
;
2024-07-03 deposited with the CCDC.	2024-07-30 downloaded from the CCDC.
;
_cell_angle_alpha 90
_cell_angle_beta 114.362(4)
_cell_angle_gamma 90
_cell_formula_units_Z 8
_cell_length_a 22.4303(8)
_cell_length_b 7.4381(2)
_cell_length_c 23.5781(8)
_cell_measurement_reflns_used 6736
_cell_measurement_temperature 100.0(2)
_cell_measurement_theta_max 31.7620
_cell_measurement_theta_min 3.1560
_cell_volume 3583.5(2)
_computing_cell_refinement 'CrysAlisPro 1.171.39.46 (Rigaku OD, 2018)'
_computing_data_collection 'CrysAlisPro 1.171.39.46 (Rigaku OD, 2018)'
_computing_data_reduction 'CrysAlisPro 1.171.39.46 (Rigaku OD, 2018)'
_computing_molecular_graphics
'XP Interactive Molecular Graphic ver.5.1 SHELXTL (BrukerAXS, 2000) & Mercury 4.2(CCDC, 2019)'
_computing_publication_material 'WinGX publication routines ver.2020.1 (Farrugia, 2020)'
_computing_structure_refinement 'SHELXL-2018/3 (Sheldrick, 2018)'
_computing_structure_solution 'SIR-92 implemented in WinGX ver.2020.1 (Farrugia, 2020)'
_diffrn_ambient_environment N~2~
_diffrn_ambient_temperature 100.0(2)
_diffrn_detector 'CCD plate'
_diffrn_detector_type Eos
_diffrn_measured_fraction_theta_full 0.999
_diffrn_measured_fraction_theta_max 0.999
_diffrn_measurement_device 'four-circle diffractometer'
_diffrn_measurement_device_type 'Xcalibur, Eos'
_diffrn_measurement_method '\w scans'
_diffrn_radiation_monochromator graphite
_diffrn_radiation_probe x-ray
_diffrn_radiation_type 'Mo K\a'
_diffrn_radiation_wavelength 0.71073
_diffrn_reflns_av_R_equivalents 0.0373
_diffrn_reflns_av_unetI/netI 0.0742
_diffrn_reflns_Laue_measured_fraction_full 0.999
_diffrn_reflns_Laue_measured_fraction_max 0.999
_diffrn_reflns_limit_h_max 31
_diffrn_reflns_limit_h_min -22
_diffrn_reflns_limit_k_max 8
_diffrn_reflns_limit_k_min -10
_diffrn_reflns_limit_l_max 31
_diffrn_reflns_limit_l_min -32
_diffrn_reflns_number 20120
_diffrn_reflns_point_group_measured_fraction_full 0.999
_diffrn_reflns_point_group_measured_fraction_max 0.999
_diffrn_reflns_theta_full 25.242
_diffrn_reflns_theta_max 29.419
_diffrn_reflns_theta_min 2.898
_diffrn_source 'fine-focus sealed X-ray tube'
_diffrn_source_type 'Enhance (Mo) X-ray Source'
_exptl_absorpt_coefficient_mu 0.126
_exptl_absorpt_correction_T_max 1.00000
_exptl_absorpt_correction_T_min 0.98290
_exptl_absorpt_correction_type multi-scan
_exptl_absorpt_process_details
;
CrysAlisPro 1.171.41.115a (Rigaku Oxford Diffraction, 2021)
Empirical absorption correction using spherical harmonics,
implemented in SCALE3 ABSPACK scaling algorithm.
;
_exptl_crystal_colour green
_exptl_crystal_density_diffrn 1.528
_exptl_crystal_description prism
_exptl_crystal_F_000 1680
_exptl_crystal_preparation Luminescent
_exptl_crystal_size_max 0.3
_exptl_crystal_size_mid 0.2
_exptl_crystal_size_min 0.15
_refine_diff_density_max 0.385
_refine_diff_density_min -0.329
_refine_diff_density_rms 0.060
_refine_ls_extinction_method none
_refine_ls_goodness_of_fit_ref 0.978
_refine_ls_hydrogen_treatment constr
_refine_ls_matrix_type full
_refine_ls_number_parameters 541
_refine_ls_number_reflns 9908
_refine_ls_number_restraints 0
_refine_ls_restrained_S_all 0.978
_refine_ls_R_factor_all 0.0906
_refine_ls_R_factor_gt 0.0517
_refine_ls_shift/su_max 0.001
_refine_ls_shift/su_mean 0.000
_refine_ls_structure_factor_coef Fsqd
_refine_ls_weighting_details 'w=1/[\s^2^(Fo^2^)+(0.0505P)^2^] where P=(Fo^2^+2Fc^2^)/3'
_refine_ls_weighting_scheme calc
_refine_ls_wR_factor_gt 0.1046
_refine_ls_wR_factor_ref 0.1185
_reflns_Friedel_coverage 0.000
_reflns_number_gt 6517
_reflns_number_total 9908
_reflns_threshold_expression 'I > 2\s(I)'
_cod_data_source_file d4nj02588a2.cif
_cod_data_source_block Ph2BODIPY
_cod_depositor_comments 'Adding full bibliography for 7063398--7063401.cif.'
_cod_original_sg_symbol_H-M 'P 21/n'
_cod_database_code 7063401
_shelx_shelxl_version_number 2018/3
_shelx_space_group_comment
;
The symmetry employed for this shelxl refinement is uniquely defined
by the following loop, which should always be used as a source of
symmetry information in preference to the above space-group names.
They are only intended as comments.
;
_oxdiff_exptl_absorpt_empirical_full_min 0.931
_oxdiff_exptl_absorpt_empirical_full_max 1.102
_oxdiff_exptl_absorpt_empirical_details
;
Empirical correction (ABSPACK) includes:
- Absorption correction using spherical harmonics
- Frame scaling
;

loop_
_space_group_symop_operation_xyz
'x, y, z'
'-x+1/2, y+1/2, -z+1/2'
'-x, -y, -z'
'x-1/2, -y-1/2, z-1/2'

loop_
_atom_site_label
_atom_site_type_symbol
_atom_site_fract_x
_atom_site_fract_y
_atom_site_fract_z
_atom_site_U_iso_or_equiv
_atom_site_adp_type
_atom_site_occupancy
_atom_site_site_symmetry_order
_atom_site_calc_flag
_atom_site_refinement_flags_posn
_atom_site_refinement_flags_adp
_atom_site_refinement_flags_occupancy
_atom_site_disorder_assembly
_atom_site_disorder_group
F1A F 0.08319(5) 0.12591(13) 0.67096(4) 0.0182(2) Uani 1 1 d . . . . .
F2A F 0.12644(5) -0.14014(14) 0.71812(4) 0.0171(2) Uani 1 1 d . . . . .
F5A F 0.08726(5) -0.06666(16) 0.43808(5) 0.0274(3) Uani 1 1 d . . . . .
F4A F 0.15620(6) 0.14565(15) 0.47911(5) 0.0279(3) Uani 1 1 d . . . . .
F3A F 0.18873(6) -0.12932(17) 0.49080(5) 0.0336(3) Uani 1 1 d . . . . .
N2A N 0.06942(7) -0.13498(19) 0.60624(6) 0.0140(3) Uani 1 1 d . . . . .
N1A N 0.17844(7) 0.01370(19) 0.66001(6) 0.0133(3) Uani 1 1 d . . . . .
C11A C 0.25864(8) 0.0546(2) 0.77172(8) 0.0137(3) Uani 1 1 d . . . . .
C7A C 0.07567(8) -0.1220(2) 0.54998(8) 0.0150(4) Uani 1 1 d . . . . .
C5A C 0.13016(8) -0.0334(2) 0.54856(8) 0.0153(4) Uani 1 1 d . . . . .
C13A C 0.32192(8) -0.0085(2) 0.80834(8) 0.0160(4) Uani 1 1 d . . . . .
H13A H 0.349643 -0.044748 0.788966 0.019 Uiso 1 1 calc R U . . .
C3A C 0.24397(9) 0.0958(2) 0.61168(8) 0.0168(4) Uani 1 1 d . . . . .
H3A H 0.258830 0.123209 0.580322 0.020 Uiso 1 1 calc R U . . .
C4A C 0.18097(8) 0.0308(2) 0.60183(8) 0.0148(4) Uani 1 1 d . . . . .
C10A C 0.01815(8) -0.2460(2) 0.59742(8) 0.0152(4) Uani 1 1 d . . . . .
C6A C 0.14007(9) -0.0213(3) 0.48898(8) 0.0194(4) Uani 1 1 d . . . . .
C16A C 0.24272(9) 0.1071(2) 0.86548(8) 0.0184(4) Uani 1 1 d . . . . .
H16A H 0.216058 0.149247 0.885223 0.022 Uiso 1 1 calc R U . . .
C17A C 0.21955(8) 0.1128(2) 0.80128(8) 0.0160(4) Uani 1 1 d . . . . .
H17A H 0.176708 0.156703 0.777157 0.019 Uiso 1 1 calc R U . . .
C8A C 0.02526(9) -0.2258(2) 0.50522(8) 0.0177(4) Uani 1 1 d . . . . .
H8A H 0.016888 -0.238879 0.462514 0.021 Uiso 1 1 calc R U . . .
C1A C 0.23819(8) 0.0601(2) 0.70396(8) 0.0143(4) Uani 1 1 d . . . . .
C18A C -0.01478(8) -0.1727(3) 0.68452(8) 0.0202(4) Uani 1 1 d . . . . .
H18A H -0.005661 -0.049118 0.681600 0.024 Uiso 1 1 calc R U . . .
C2A C 0.27920(9) 0.1117(2) 0.67421(8) 0.0165(4) Uani 1 1 d . . . . .
H2A H 0.323381 0.150487 0.694389 0.020 Uiso 1 1 calc R U . . .
C15A C 0.30507(9) 0.0398(2) 0.90134(8) 0.0187(4) Uani 1 1 d . . . . .
H15A H 0.320529 0.033662 0.945361 0.022 Uiso 1 1 calc R U . . .
C12A C -0.00468(8) -0.2976(2) 0.64535(8) 0.0162(4) Uani 1 1 d . . . . .
C22A C -0.01953(9) -0.4783(3) 0.64979(9) 0.0229(4) Uani 1 1 d . . . . .
H22A H -0.014227 -0.564194 0.622424 0.027 Uiso 1 1 calc R U . . .
B1A B 0.11401(9) -0.0342(3) 0.66698(9) 0.0131(4) Uani 1 1 d . . . . .
C9A C -0.00928(9) -0.3041(2) 0.53513(8) 0.0185(4) Uani 1 1 d . . . . .
H9A H -0.045376 -0.383539 0.516911 0.022 Uiso 1 1 calc R U . . .
C14A C 0.34432(9) -0.0182(2) 0.87247(8) 0.0183(4) Uani 1 1 d . . . . .
H14A H 0.386710 -0.064758 0.896726 0.022 Uiso 1 1 calc R U . . .
C19A C -0.03805(9) -0.2279(3) 0.72769(8) 0.0248(4) Uani 1 1 d . . . . .
H19A H -0.045244 -0.141962 0.754010 0.030 Uiso 1 1 calc R U . . .
C20A C -0.05090(9) -0.4081(3) 0.73268(9) 0.0273(5) Uani 1 1 d . . . . .
H20A H -0.065941 -0.445833 0.762999 0.033 Uiso 1 1 calc R U . . .
C21A C -0.04182(10) -0.5329(3) 0.69353(10) 0.0291(5) Uani 1 1 d . . . . .
H21A H -0.050918 -0.656313 0.696727 0.035 Uiso 1 1 calc R U . . .
F1B F 0.87970(5) 0.11137(13) 0.79907(4) 0.0165(2) Uani 1 1 d . . . . .
F2B F 0.91115(5) -0.16124(13) 0.84666(4) 0.0159(2) Uani 1 1 d . . . . .
F5B F 0.85023(6) 0.07719(17) 1.05232(5) 0.0314(3) Uani 1 1 d . . . . .
N2B N 0.91634(7) 0.09630(19) 0.91038(6) 0.0126(3) Uani 1 1 d . . . . .
N1B N 0.80898(7) -0.03849(19) 0.83893(6) 0.0129(3) Uani 1 1 d . . . . .
F3B F 0.75254(5) 0.06568(18) 0.98343(5) 0.0328(3) Uani 1 1 d . . . . .
F4B F 0.80814(6) -0.17679(16) 1.01426(5) 0.0350(3) Uani 1 1 d . . . . .
C5B C 0.83560(8) 0.0089(2) 0.94846(8) 0.0138(3) Uani 1 1 d . . . . .
C11B C 0.74842(8) -0.0817(2) 0.72302(8) 0.0141(4) Uani 1 1 d . . . . .
C4B C 0.79286(8) -0.0521(2) 0.89007(8) 0.0142(4) Uani 1 1 d . . . . .
C13B C 0.68900(9) -0.0194(2) 0.67703(8) 0.0175(4) Uani 1 1 d . . . . .
H13B H 0.654926 0.018076 0.688383 0.021 Uiso 1 1 calc R U . . .
C1B C 0.75506(8) -0.0844(2) 0.78758(8) 0.0139(4) Uani 1 1 d . . . . .
C7B C 0.89621(8) 0.0863(2) 0.95903(7) 0.0133(3) Uani 1 1 d . . . . .
C18B C 1.02177(8) 0.1168(2) 0.85417(8) 0.0162(4) Uani 1 1 d . . . . .
H18B H 1.002506 0.000580 0.847703 0.019 Uiso 1 1 calc R U . . .
C2B C 0.70400(8) -0.1322(2) 0.80565(8) 0.0161(4) Uani 1 1 d . . . . .
H2B H 0.661210 -0.169878 0.778518 0.019 Uiso 1 1 calc R U . . .
C17B C 0.79683(8) -0.1416(2) 0.70492(8) 0.0169(4) Uani 1 1 d . . . . .
H17B H 0.836845 -0.186812 0.735360 0.020 Uiso 1 1 calc R U . . .
C9B C 0.99029(9) 0.2430(2) 0.99314(8) 0.0172(4) Uani 1 1 d . . . . .
H9B H 1.027582 0.311485 1.018361 0.021 Uiso 1 1 calc R U . . .
C10B C 0.97334(8) 0.1917(2) 0.93091(8) 0.0148(4) Uani 1 1 d . . . . .
C16B C 0.78724(9) -0.1358(2) 0.64299(8) 0.0195(4) Uani 1 1 d . . . . .
H16B H 0.820550 -0.177116 0.631152 0.023 Uiso 1 1 calc R U . . .
C6B C 0.81215(8) -0.0054(3) 0.99958(8) 0.0178(4) Uani 1 1 d . . . . .
C8B C 0.94358(8) 0.1769(2) 1.01100(8) 0.0161(4) Uani 1 1 d . . . . .
H8B H 0.943051 0.189464 1.050885 0.019 Uiso 1 1 calc R U . . .
C15B C 0.72873(9) -0.0695(2) 0.59813(8) 0.0208(4) Uani 1 1 d . . . . .
H15B H 0.722386 -0.063487 0.555774 0.025 Uiso 1 1 calc R U . . .
C19B C 1.05991(9) 0.1664(3) 0.82307(8) 0.0197(4) Uani 1 1 d . . . . .
H19B H 1.066510 0.084330 0.795319 0.024 Uiso 1 1 calc R U . . .
C3B C 0.72704(8) -0.1144(2) 0.86851(8) 0.0167(4) Uani 1 1 d . . . . .
H3B H 0.703725 -0.138937 0.893356 0.020 Uiso 1 1 calc R U . . .
C12B C 1.01146(8) 0.2363(2) 0.89493(8) 0.0148(4) Uani 1 1 d . . . . .
C22B C 1.04170(9) 0.4046(3) 0.90483(9) 0.0228(4) Uani 1 1 d . . . . .
H22B H 1.036301 0.486108 0.933372 0.027 Uiso 1 1 calc R U . . .
C14B C 0.67981(9) -0.0124(2) 0.61537(8) 0.0205(4) Uani 1 1 d . . . . .
H14B H 0.639745 0.031739 0.584691 0.025 Uiso 1 1 calc R U . . .
B1B B 0.87983(9) 0.0028(3) 0.84625(9) 0.0129(4) Uani 1 1 d . . . . .
C21 C 1.07953(10) 0.4538(3) 0.87340(10) 0.0274(5) Uani 1 1 d . . . . .
H21B H 1.099385 0.569259 0.880069 0.033 Uiso 1 1 calc R U . . .
C20B C 1.08842(9) 0.3354(3) 0.83237(9) 0.0229(4) Uani 1 1 d . . . . .
H0B H 1.114028 0.369771 0.810590 0.027 Uiso 1 1 calc R U . . .

loop_
_atom_site_aniso_label
_atom_site_aniso_U_11
_atom_site_aniso_U_22
_atom_site_aniso_U_33
_atom_site_aniso_U_23
_atom_site_aniso_U_13
_atom_site_aniso_U_12
F1A 0.0168(5) 0.0165(5) 0.0226(5) -0.0036(5) 0.0095(4) 0.0014(4)
F2A 0.0168(5) 0.0207(6) 0.0139(5) 0.0014(4) 0.0066(4) -0.0009(4)
F5A 0.0295(6) 0.0380(7) 0.0125(5) -0.0005(5) 0.0064(5) -0.0037(5)
F4A 0.0364(7) 0.0291(7) 0.0211(6) 0.0048(5) 0.0147(5) -0.0047(5)
F3A 0.0359(7) 0.0478(8) 0.0237(6) 0.0057(6) 0.0190(5) 0.0211(6)
N2A 0.0137(7) 0.0153(7) 0.0131(7) -0.0009(6) 0.0057(6) 0.0024(6)
N1A 0.0143(7) 0.0126(7) 0.0128(7) -0.0008(6) 0.0056(6) 0.0023(6)
C11A 0.0147(8) 0.0107(8) 0.0167(8) -0.0018(7) 0.0074(7) -0.0033(6)
C7A 0.0167(9) 0.0146(9) 0.0140(8) 0.0007(7) 0.0068(7) 0.0059(7)
C5A 0.0183(9) 0.0138(9) 0.0144(8) 0.0023(7) 0.0073(7) 0.0054(7)
C13A 0.0147(8) 0.0144(9) 0.0204(9) -0.0018(8) 0.0087(7) -0.0025(7)
C3A 0.0191(9) 0.0167(9) 0.0192(8) 0.0012(8) 0.0125(7) 0.0030(7)
C4A 0.0170(9) 0.0139(8) 0.0154(8) 0.0017(7) 0.0085(7) 0.0043(7)
C10A 0.0148(8) 0.0137(9) 0.0175(8) -0.0010(7) 0.0069(7) 0.0031(7)
C6A 0.0208(9) 0.0238(10) 0.0148(8) 0.0015(8) 0.0084(7) 0.0044(8)
C16A 0.0216(9) 0.0188(9) 0.0183(9) -0.0031(8) 0.0117(7) -0.0041(7)
C17A 0.0146(9) 0.0151(9) 0.0178(8) -0.0012(7) 0.0063(7) -0.0004(7)
C8A 0.0200(9) 0.0183(9) 0.0130(8) -0.0021(7) 0.0049(7) 0.0043(7)
C1A 0.0139(8) 0.0120(8) 0.0172(8) 0.0003(7) 0.0066(7) 0.0024(7)
C18A 0.0144(9) 0.0246(10) 0.0202(9) -0.0060(8) 0.0057(7) -0.0020(8)
C2A 0.0166(9) 0.0158(9) 0.0196(9) -0.0002(8) 0.0099(7) 0.0006(7)
C15A 0.0241(10) 0.0169(9) 0.0136(8) -0.0017(8) 0.0062(7) -0.0064(8)
C12A 0.0130(8) 0.0201(9) 0.0149(8) -0.0019(7) 0.0050(7) 0.0001(7)
C22A 0.0227(10) 0.0218(10) 0.0272(10) -0.0034(9) 0.0133(8) -0.0017(8)
B1A 0.0115(9) 0.0144(9) 0.0141(9) -0.0005(8) 0.0061(7) 0.0002(7)
C9A 0.0176(9) 0.0163(9) 0.0193(9) -0.0052(8) 0.0053(7) -0.0002(7)
C14A 0.0160(9) 0.0166(9) 0.0183(9) 0.0014(8) 0.0031(7) -0.0030(7)
C19A 0.0173(10) 0.0385(12) 0.0201(9) -0.0103(9) 0.0092(8) -0.0082(9)
C20A 0.0184(10) 0.0435(13) 0.0230(10) 0.0000(10) 0.0114(8) -0.0065(9)
C21A 0.0275(11) 0.0281(11) 0.0348(11) 0.0034(10) 0.0161(9) -0.0040(9)
F1B 0.0154(5) 0.0198(5) 0.0146(5) 0.0033(4) 0.0064(4) -0.0007(4)
F2B 0.0138(5) 0.0154(5) 0.0185(5) -0.0024(4) 0.0066(4) 0.0022(4)
F5B 0.0286(6) 0.0502(8) 0.0182(5) -0.0108(6) 0.0126(5) -0.0142(6)
N2B 0.0126(7) 0.0135(7) 0.0122(7) 0.0004(6) 0.0058(6) -0.0002(6)
N1B 0.0123(7) 0.0140(7) 0.0128(7) -0.0017(6) 0.0056(6) 0.0003(6)
F3B 0.0211(6) 0.0577(9) 0.0234(6) 0.0030(6) 0.0132(5) 0.0132(6)
F4B 0.0559(8) 0.0256(7) 0.0366(7) 0.0060(6) 0.0322(6) -0.0023(6)
C5B 0.0164(9) 0.0128(8) 0.0141(8) 0.0020(7) 0.0084(7) 0.0028(7)
C11B 0.0148(8) 0.0122(8) 0.0149(8) -0.0016(7) 0.0057(7) -0.0019(6)
C4B 0.0142(8) 0.0143(9) 0.0158(8) 0.0012(7) 0.0078(7) 0.0020(7)
C13B 0.0147(9) 0.0157(9) 0.0195(9) -0.0021(8) 0.0045(7) -0.0011(7)
C1B 0.0130(8) 0.0105(8) 0.0172(8) -0.0013(7) 0.0052(7) 0.0007(6)
C7B 0.0147(8) 0.0130(8) 0.0125(8) 0.0015(7) 0.0060(7) 0.0021(7)
C18B 0.0133(8) 0.0169(9) 0.0165(8) -0.0022(7) 0.0042(7) -0.0022(7)
C2B 0.0123(8) 0.0151(9) 0.0201(9) -0.0021(8) 0.0057(7) -0.0009(7)
C17B 0.0162(9) 0.0144(9) 0.0186(8) -0.0008(7) 0.0058(7) -0.0001(7)
C9B 0.0161(9) 0.0163(9) 0.0186(8) -0.0044(8) 0.0065(7) -0.0029(7)
C10B 0.0138(8) 0.0117(8) 0.0181(8) 0.0004(7) 0.0059(7) 0.0010(7)
C16B 0.0208(9) 0.0190(9) 0.0202(9) -0.0030(8) 0.0101(7) -0.0014(8)
C6B 0.0145(9) 0.0201(10) 0.0189(9) -0.0001(8) 0.0071(7) -0.0006(7)
C8B 0.0184(9) 0.0150(9) 0.0143(8) -0.0021(7) 0.0062(7) 0.0004(7)
C15B 0.0274(10) 0.0196(10) 0.0136(8) -0.0024(8) 0.0065(7) -0.0055(8)
C19B 0.0169(9) 0.0241(10) 0.0194(9) -0.0019(8) 0.0088(7) -0.0012(8)
C3B 0.0152(9) 0.0159(9) 0.0223(9) -0.0014(8) 0.0110(7) -0.0006(7)
C12B 0.0120(8) 0.0150(9) 0.0176(8) 0.0000(7) 0.0062(7) 0.0010(7)
C22B 0.0249(10) 0.0172(9) 0.0301(10) -0.0076(9) 0.0152(8) -0.0038(8)
C14B 0.0180(9) 0.0182(10) 0.0182(9) 0.0013(8) 0.0004(7) -0.0019(7)
B1B 0.0126(9) 0.0139(9) 0.0124(8) -0.0003(8) 0.0056(7) 0.0002(7)
C21 0.0279(11) 0.0183(10) 0.0417(12) -0.0030(9) 0.0200(9) -0.0071(8)
C20B 0.0202(10) 0.0265(11) 0.0277(10) 0.0017(9) 0.0157(8) -0.0018(8)

loop_
_atom_type_symbol
_atom_type_description
_atom_type_scat_dispersion_real
_atom_type_scat_dispersion_imag
_atom_type_scat_source
C C 0.0033 0.0016 'International Tables Vol C Tables 4.2.6.8 and 6.1.1.4'
H H 0.0000 0.0000 'International Tables Vol C Tables 4.2.6.8 and 6.1.1.4'
N N 0.0061 0.0033 'International Tables Vol C Tables 4.2.6.8 and 6.1.1.4'
B B 0.0013 0.0007 'International Tables Vol C Tables 4.2.6.8 and 6.1.1.4'
F F 0.0171 0.0103 'International Tables Vol C Tables 4.2.6.8 and 6.1.1.4'

loop_
_geom_angle_atom_site_label_1
_geom_angle_atom_site_label_2
_geom_angle_atom_site_label_3
_geom_angle
_geom_angle_site_symmetry_1
_geom_angle_site_symmetry_3
_geom_angle_publ_flag
C10A N2A C7A 107.89(14) . . ?
C10A N2A B1A 127.86(14) . . ?
C7A N2A B1A 124.24(15) . . ?
C1A N1A C4A 107.34(15) . . ?
C1A N1A B1A 130.00(14) . . ?
C4A N1A B1A 122.44(13) . . ?
C17A C11A C13A 118.74(16) . . ?
C17A C11A C1A 123.76(15) . . ?
C13A C11A C1A 117.47(16) . . ?
N2A C7A C5A 119.12(15) . . ?
N2A C7A C8A 107.99(16) . . ?
C5A C7A C8A 132.45(16) . . ?
C4A C5A C7A 122.64(16) . . ?
C4A C5A C6A 116.07(16) . . ?
C7A C5A C6A 120.95(15) . . ?
C14A C13A C11A 120.58(17) . . ?
C2A C3A C4A 107.52(15) . . ?
C5A C4A N1A 120.33(16) . . ?
C5A C4A C3A 131.03(16) . . ?
N1A C4A C3A 108.07(14) . . ?
N2A C10A C9A 108.92(15) . . ?
N2A C10A C12A 125.52(15) . . ?
C9A C10A C12A 125.56(16) . . ?
F5A C6A F4A 106.33(14) . . ?
F5A C6A F3A 106.59(15) . . ?
F4A C6A F3A 106.64(15) . . ?
F5A C6A C5A 113.80(16) . . ?
F4A C6A C5A 111.73(15) . . ?
F3A C6A C5A 111.31(14) . . ?
C17A C16A C15A 120.31(17) . . ?
C16A C17A C11A 120.47(16) . . ?
C9A C8A C7A 107.13(15) . . ?
N1A C1A C2A 109.17(15) . . ?
N1A C1A C11A 126.14(16) . . ?
C2A C1A C11A 124.68(15) . . ?
C19A C18A C12A 120.23(18) . . ?
C3A C2A C1A 107.85(15) . . ?
C14A C15A C16A 119.68(16) . . ?
C18A C12A C22A 118.83(17) . . ?
C18A C12A C10A 122.62(17) . . ?
C22A C12A C10A 118.49(16) . . ?
C21A C22A C12A 120.66(19) . . ?
F2A B1A F1A 110.94(15) . . ?
F2A B1A N2A 110.65(15) . . ?
F1A B1A N2A 108.86(13) . . ?
F2A B1A N1A 111.28(14) . . ?
F1A B1A N1A 108.48(14) . . ?
N2A B1A N1A 106.49(14) . . ?
C8A C9A C10A 108.04(16) . . ?
C13A C14A C15A 120.17(16) . . ?
C18A C19A C20A 120.28(19) . . ?
C21A C20A C19A 119.97(19) . . ?
C22A C21A C20A 120.00(19) . . ?
C10B N2B C7B 108.02(14) . . ?
C10B N2B B1B 128.16(14) . . ?
C7B N2B B1B 123.73(14) . . ?
C1B N1B C4B 107.42(14) . . ?
C1B N1B B1B 129.98(14) . . ?
C4B N1B B1B 122.28(13) . . ?
C4B C5B C7B 122.18(16) . . ?
C4B C5B C6B 116.38(15) . . ?
C7B C5B C6B 121.39(15) . . ?
C17B C11B C13B 118.68(16) . . ?
C17B C11B C1B 123.70(15) . . ?
C13B C11B C1B 117.60(16) . . ?
C5B C4B N1B 120.84(16) . . ?
C5B C4B C3B 130.45(16) . . ?
N1B C4B C3B 108.32(14) . . ?
C14B C13B C11B 120.43(18) . . ?
N1B C1B C2B 109.11(15) . . ?
N1B C1B C11B 126.49(15) . . ?
C2B C1B C11B 124.38(15) . . ?
N2B C7B C5B 119.63(14) . . ?
N2B C7B C8B 107.67(15) . . ?
C5B C7B C8B 132.48(16) . . ?
C19B C18B C12B 120.52(17) . . ?
C3B C2B C1B 108.14(15) . . ?
C16B C17B C11B 120.72(16) . . ?
C8B C9B C10B 108.11(15) . . ?
N2B C10B C9B 108.73(15) . . ?
N2B C10B C12B 126.57(15) . . ?
C9B C10B C12B 124.70(16) . . ?
C17B C16B C15B 119.95(18) . . ?
F5B C6B F4B 106.51(15) . . ?
F5B C6B F3B 105.31(15) . . ?
F4B C6B F3B 106.56(15) . . ?
F5B C6B C5B 114.43(15) . . ?
F4B C6B C5B 111.00(15) . . ?
F3B C6B C5B 112.48(14) . . ?
C9B C8B C7B 107.46(15) . . ?
C14B C15B C16B 119.89(17) . . ?
C20B C19B C18B 120.17(18) . . ?
C2B C3B C4B 106.98(16) . . ?
C22B C12B C18B 118.58(17) . . ?
C22B C12B C10B 117.65(16) . . ?
C18B C12B C10B 123.68(16) . . ?
C21 C22B C12B 120.64(18) . . ?
C13B C14B C15B 120.30(17) . . ?
F1B B1B F2B 110.48(14) . . ?
F1B B1B N2B 110.41(15) . . ?
F2B B1B N2B 108.68(13) . . ?
F1B B1B N1B 111.42(14) . . ?
F2B B1B N1B 108.30(14) . . ?
N2B B1B N1B 107.46(13) . . ?
C20B C21 C22B 120.17(18) . . ?
C21 C20B C19B 119.89(18) . . ?

loop_
_geom_bond_atom_site_label_1
_geom_bond_atom_site_label_2
_geom_bond_distance
_geom_bond_site_symmetry_2
_geom_bond_publ_flag
F1A B1A 1.400(2) . ?
F2A B1A 1.369(2) . ?
F5A C6A 1.336(2) . ?
F4A C6A 1.340(2) . ?
F3A C6A 1.342(2) . ?
N2A C10A 1.360(2) . ?
N2A C7A 1.394(2) . ?
N2A B1A 1.559(2) . ?
N1A C1A 1.358(2) . ?
N1A C4A 1.402(2) . ?
N1A B1A 1.562(2) . ?
C11A C17A 1.395(2) . ?
C11A C13A 1.403(2) . ?
C11A C1A 1.470(2) . ?
C7A C5A 1.401(2) . ?
C7A C8A 1.416(2) . ?
C5A C4A 1.387(2) . ?
C5A C6A 1.513(2) . ?
C13A C14A 1.385(2) . ?
C3A C2A 1.361(2) . ?
C3A C4A 1.419(2) . ?
C10A C9A 1.406(2) . ?
C10A C12A 1.471(2) . ?
C16A C17A 1.383(2) . ?
C16A C15A 1.395(3) . ?
C8A C9A 1.374(3) . ?
C1A C2A 1.421(2) . ?
C18A C19A 1.384(3) . ?
C18A C12A 1.393(2) . ?
C15A C14A 1.385(3) . ?
C12A C22A 1.399(3) . ?
C22A C21A 1.380(3) . ?
C19A C20A 1.386(3) . ?
C20A C21A 1.382(3) . ?
F1B B1B 1.374(2) . ?
F2B B1B 1.406(2) . ?
F5B C6B 1.333(2) . ?
N2B C10B 1.365(2) . ?
N2B C7B 1.397(2) . ?
N2B B1B 1.555(2) . ?
N1B C1B 1.355(2) . ?
N1B C4B 1.398(2) . ?
N1B B1B 1.557(2) . ?
F3B C6B 1.339(2) . ?
F4B C6B 1.334(2) . ?
C5B C4B 1.390(2) . ?
C5B C7B 1.401(2) . ?
C5B C6B 1.505(2) . ?
C11B C17B 1.394(2) . ?
C11B C13B 1.405(2) . ?
C11B C1B 1.467(2) . ?
C4B C3B 1.426(2) . ?
C13B C14B 1.383(2) . ?
C1B C2B 1.422(2) . ?
C7B C8B 1.418(2) . ?
C18B C19B 1.387(2) . ?
C18B C12B 1.397(2) . ?
C2B C3B 1.360(2) . ?
C17B C16B 1.386(2) . ?
C9B C8B 1.372(2) . ?
C9B C10B 1.408(2) . ?
C10B C12B 1.469(2) . ?
C16B C15B 1.392(3) . ?
C15B C14B 1.385(3) . ?
C19B C20B 1.386(3) . ?
C12B C22B 1.397(2) . ?
C22B C21 1.386(3) . ?
C21 C20B 1.382(3) . ?
